data_7014559
loop_
_publ_author_name
'Kang, Ling-Chen'
'Yao, Min-Xia'
'Chen, Xin'
'Li, Yi-Zhi'
'Song, You'
'Zuo, Jing-Lin'
'You, Xiao-Zeng'

_publ_section_title
;
 Hexanuclear Fe(III)(2)Co(III)(2)M(II)(2) (M = Cu, Ni, Mn) clusters
 based on Kl\"aui's tripodal ligand and tricyanometalates: syntheses,
 structures and magnetic properties.
;
_journal_issue 10
_journal_name_full 'Dalton transactions (Cambridge, England : 2003)'
_journal_page_first 2204
_journal_page_last 2212
_journal_paper_doi 10.1039/c0dt00954g
_journal_volume 40
_journal_year 2011
_chemical_formula_moiety 'C70 H114 B2 Co2 Cu2 Fe2 N18 O18 P6, 2(H0.80 O0.40), 1.2(H2 O)'
_chemical_formula_sum 'C70 H118 B2 Co2 Cu2 Fe2 N18 O20 P6'
_chemical_formula_weight 2095.93
_chemical_name_systematic
;
?
;
_space_group_IT_number 56
_symmetry_cell_setting orthorhombic
_symmetry_space_group_name_Hall '-P 2ab 2ac'
_symmetry_space_group_name_H-M 'P c c n'
_atom_sites_solution_hydrogens geom
_atom_sites_solution_primary direct
_atom_sites_solution_secondary difmap
_audit_creation_method SHELXL-97
_cell_angle_alpha 90.00
_cell_angle_beta 90.00
_cell_angle_gamma 90.00
_cell_formula_units_Z 4
_cell_length_a 19.7982(19)
_cell_length_b 20.434(2)
_cell_length_c 26.698(3)
_cell_measurement_temperature 291(2)
_cell_volume 10800.8(19)
_computing_cell_refinement 'Bruker SMART'
_computing_data_collection 'Bruker SMART'
_computing_data_reduction 'Bruker SAINT'
_computing_molecular_graphics 'Bruker SHELXTL'
_computing_publication_material 'Bruker SHELXTL'
_computing_structure_refinement 'Bruker SHELXTL'
_computing_structure_solution 'Bruker SHELXTL'
_diffrn_ambient_temperature 291(2)
_diffrn_measured_fraction_theta_full 1.000
_diffrn_measured_fraction_theta_max 1.000
_diffrn_measurement_device_type 'CCD area detector'
_diffrn_measurement_method 'phi and omega scans'
_diffrn_radiation_monochromator graphite
_diffrn_radiation_source 'fine-focus sealed tube'
_diffrn_radiation_type MoK\a
_diffrn_radiation_wavelength 0.71073
_diffrn_reflns_av_R_equivalents 0.0678
_diffrn_reflns_av_sigmaI/netI 0.0567
_diffrn_reflns_limit_h_max 24
_diffrn_reflns_limit_h_min -24
_diffrn_reflns_limit_k_max 20
_diffrn_reflns_limit_k_min -25
_diffrn_reflns_limit_l_max 32
_diffrn_reflns_limit_l_min -23
_diffrn_reflns_number 56020
_diffrn_reflns_theta_full 26.00
_diffrn_reflns_theta_max 26.00
_diffrn_reflns_theta_min 1.62
_exptl_absorpt_coefficient_mu 1.100
_exptl_absorpt_correction_T_max 0.7938
_exptl_absorpt_correction_T_min 0.7481
_exptl_absorpt_correction_type multi-scan
_exptl_absorpt_process_details 'SADABS,2000; Bruker'
_exptl_crystal_colour brown
_exptl_crystal_density_diffrn 1.289
_exptl_crystal_density_method 'not measured'
_exptl_crystal_description block
_exptl_crystal_F_000 4352
_exptl_crystal_size_max 0.28
_exptl_crystal_size_mid 0.24
_exptl_crystal_size_min 0.22
_refine_diff_density_max 0.289
_refine_diff_density_min -0.691
_refine_diff_density_rms 0.069
_refine_ls_extinction_method none
_refine_ls_goodness_of_fit_ref 1.063
_refine_ls_hydrogen_treatment constr
_refine_ls_matrix_type full
_refine_ls_number_parameters 576
_refine_ls_number_reflns 10614
_refine_ls_number_restraints 0
_refine_ls_restrained_S_all 1.063
_refine_ls_R_factor_all 0.0796
_refine_ls_R_factor_gt 0.0514
_refine_ls_shift/su_max 0.000
_refine_ls_shift/su_mean 0.000
_refine_ls_structure_factor_coef Fsqd
_refine_ls_weighting_details 'calc w=1/[\s^2^(Fo^2^)+(0.07P)^2^+1.99P] where P=(Fo^2^+2Fc^2^)/3'
_refine_ls_weighting_scheme calc
_refine_ls_wR_factor_gt 0.1271
_refine_ls_wR_factor_ref 0.1418
_reflns_number_gt 7037
_reflns_number_total 10614
_reflns_threshold_expression >2sigma(I)
_cod_data_source_file C0DT00954G.TXT
_cod_data_source_block 5
_cod_depositor_comments
;
The following automatic conversions were performed:
'_symmetry_cell_setting' value 'Orthorhombic' changed to 'orthorhombic'
according to '/home/saulius/struct/CIF-dictionaries/cif_core.dic'
dictionary named 'cif_core.dic' version 2.4.1 from
2010-06-29.

'_exptl_absorpt_correction_type' value 'Multi-scan' changed
to 'multi-scan' according to
'/home/saulius/struct/CIF-dictionaries/cif_core.dic' dictionary named
'cif_core.dic' version 2.4.1 from 2010-06-29.

Automatic conversion script
Id: cif_fix_enum 1555 2011-01-17 13:19:09Z saulius 
;
_cod_original_cell_volume 10800.9(18)
_cod_database_code 7014559

loop_
_symmetry_equiv_pos_as_xyz
'x, y, z'
'-x+1/2, -y+1/2, z'
'-x, y+1/2, -z+1/2'
'x+1/2, -y, -z+1/2'
'-x, -y, -z'
'x-1/2, y-1/2, -z'
'x, -y-1/2, z-1/2'
'-x-1/2, y, z-1/2'

loop_
_atom_site_label
_atom_site_type_symbol
_atom_site_fract_x
_atom_site_fract_y
_atom_site_fract_z
_atom_site_U_iso_or_equiv
_atom_site_adp_type
_atom_site_occupancy
_atom_site_symmetry_multiplicity
_atom_site_calc_flag
_atom_site_refinement_flags
_atom_site_disorder_assembly
_atom_site_disorder_group
B1 B 0.1991(2) -0.0568(2) 0.38947(18) 0.0431(10) Uani 1 1 d . . .
H11A H 0.1917 -0.0982 0.4072 0.052 Uiso 1 1 calc R . .
C1 C 0.29798(19) 0.1304(2) 0.33958(14) 0.0416(8) Uani 1 1 d . . .
C2 C 0.3307(2) 0.35017(19) 0.33744(13) 0.0409(8) Uani 1 1 d . . .
C3 C 0.22535(19) 0.0821(2) 0.26301(16) 0.0442(9) Uani 1 1 d . . .
C4 C 0.0614(2) 0.07710(18) 0.27260(15) 0.0432(9) Uani 1 1 d . . .
H4A H 0.0969 0.1090 0.2731 0.065 Uiso 1 1 calc R . .
H4B H 0.0204 0.0965 0.2848 0.065 Uiso 1 1 calc R . .
H4C H 0.0546 0.0620 0.2389 0.065 Uiso 1 1 calc R . .
C5 C 0.0806(2) 0.0198(2) 0.30573(15) 0.0461(9) Uani 1 1 d . . .
C6 C 0.0421(2) -0.03656(19) 0.31732(15) 0.0464(9) Uani 1 1 d . . .
H6 H -0.0006 -0.0474 0.3052 0.056 Uiso 1 1 calc R . .
C7 C 0.0812(2) -0.0718(2) 0.35033(15) 0.0488(10) Uani 1 1 d . . .
C8 C 0.0617(2) -0.1355(2) 0.37820(15) 0.0462(9) Uani 1 1 d . . .
H8A H 0.0855 -0.1718 0.3637 0.069 Uiso 1 1 calc R . .
H8B H 0.0139 -0.1426 0.3752 0.069 Uiso 1 1 calc R . .
H8C H 0.0735 -0.1316 0.4129 0.069 Uiso 1 1 calc R . .
C9 C 0.3789(2) 0.0281(2) 0.27368(15) 0.0483(9) Uani 1 1 d . . .
H9A H 0.3533 0.0363 0.2438 0.072 Uiso 1 1 calc R . .
H9B H 0.4221 0.0102 0.2649 0.072 Uiso 1 1 calc R . .
H9C H 0.3852 0.0684 0.2916 0.072 Uiso 1 1 calc R . .
C10 C 0.3406(2) -0.0208(2) 0.30689(15) 0.0456(9) Uani 1 1 d . . .
C11 C 0.3582(2) -0.0840(2) 0.31989(15) 0.0491(10) Uani 1 1 d . . .
H11 H 0.3973 -0.1058 0.3103 0.059 Uiso 1 1 calc R . .
C12 C 0.31035(19) -0.10758(19) 0.34793(14) 0.0418(9) Uani 1 1 d . . .
C13 C 0.3042(2) -0.1747(2) 0.37362(16) 0.0501(10) Uani 1 1 d . . .
H13A H 0.3345 -0.2051 0.3579 0.075 Uiso 1 1 calc R . .
H13B H 0.2587 -0.1904 0.3705 0.075 Uiso 1 1 calc R . .
H13C H 0.3156 -0.1705 0.4084 0.075 Uiso 1 1 calc R . .
C14 C 0.2355(2) 0.17534(19) 0.44613(15) 0.0468(9) Uani 1 1 d . . .
H14A H 0.2809 0.1842 0.4355 0.070 Uiso 1 1 calc R . .
H14B H 0.2282 0.1939 0.4787 0.070 Uiso 1 1 calc R . .
H14C H 0.2043 0.1943 0.4227 0.070 Uiso 1 1 calc R . .
C15 C 0.22427(19) 0.10032(19) 0.44840(14) 0.0411(8) Uani 1 1 d . . .
C16 C 0.21733(18) 0.0622(2) 0.49329(14) 0.0430(9) Uani 1 1 d . . .
H16 H 0.2204 0.0773 0.5261 0.052 Uiso 1 1 calc R . .
C17 C 0.20519(18) -0.00121(19) 0.47818(13) 0.0388(8) Uani 1 1 d . . .
C18 C 0.1935(2) -0.0628(2) 0.51002(15) 0.0469(10) Uani 1 1 d . . .
H18A H 0.2337 -0.0726 0.5287 0.070 Uiso 1 1 calc R . .
H18B H 0.1829 -0.0990 0.4885 0.070 Uiso 1 1 calc R . .
H18C H 0.1567 -0.0554 0.5327 0.070 Uiso 1 1 calc R . .
C19 C 0.41077(19) 0.2332(2) 0.54343(14) 0.0441(9) Uani 1 1 d . . .
H19A H 0.3729 0.2167 0.5241 0.053 Uiso 1 1 calc R . .
H19B H 0.4057 0.2803 0.5459 0.053 Uiso 1 1 calc R . .
C20 C 0.4074(2) 0.2049(2) 0.59453(15) 0.0536(11) Uani 1 1 d . . .
H20A H 0.4446 0.1755 0.5994 0.080 Uiso 1 1 calc R . .
H20B H 0.3657 0.1816 0.5985 0.080 Uiso 1 1 calc R . .
H20C H 0.4097 0.2395 0.6188 0.080 Uiso 1 1 calc R . .
C21 C 0.4059(2) 0.0812(2) 0.45754(16) 0.0470(9) Uani 1 1 d . . .
H21A H 0.3953 0.0889 0.4226 0.056 Uiso 1 1 calc R . .
H21B H 0.3713 0.1027 0.4774 0.056 Uiso 1 1 calc R . .
C22 C 0.4020(2) 0.0102(2) 0.46709(15) 0.0499(10) Uani 1 1 d . . .
H22A H 0.4116 -0.0132 0.4367 0.075 Uiso 1 1 calc R . .
H22B H 0.3574 -0.0008 0.4785 0.075 Uiso 1 1 calc R . .
H22C H 0.4344 -0.0016 0.4923 0.075 Uiso 1 1 calc R . .
C23 C 0.5539(2) 0.0214(2) 0.35384(16) 0.0510(10) Uani 1 1 d . . .
H23A H 0.5789 0.0238 0.3227 0.061 Uiso 1 1 calc R . .
H23B H 0.5064 0.0236 0.3452 0.061 Uiso 1 1 calc R . .
C24 C 0.5660(2) -0.0430(2) 0.37498(16) 0.0507(10) Uani 1 1 d . . .
H24A H 0.6064 -0.0611 0.3607 0.076 Uiso 1 1 calc R . .
H24B H 0.5284 -0.0711 0.3675 0.076 Uiso 1 1 calc R . .
H24C H 0.5712 -0.0394 0.4106 0.076 Uiso 1 1 calc R . .
C25 C 0.6086(2) 0.1652(2) 0.27807(18) 0.0562(11) Uani 1 1 d . . .
H25A H 0.5833 0.2044 0.2698 0.067 Uiso 1 1 calc R . .
H25B H 0.5822 0.1284 0.2663 0.067 Uiso 1 1 calc R . .
C26 C 0.6697(2) 0.1668(2) 0.24827(16) 0.0509(10) Uani 1 1 d . . .
H26A H 0.6871 0.2106 0.2474 0.076 Uiso 1 1 calc R . .
H26B H 0.6597 0.1526 0.2148 0.076 Uiso 1 1 calc R . .
H26C H 0.7027 0.1381 0.2628 0.076 Uiso 1 1 calc R . .
C27 C 0.6191(2) 0.3691(2) 0.33692(15) 0.0485(10) Uani 1 1 d . . .
H27A H 0.5867 0.4032 0.3448 0.058 Uiso 1 1 calc R . .
H27B H 0.6070 0.3509 0.3046 0.058 Uiso 1 1 calc R . .
C28 C 0.68690(18) 0.3980(2) 0.33364(14) 0.0423(9) Uani 1 1 d . . .
H28A H 0.7035 0.4069 0.3667 0.063 Uiso 1 1 calc R . .
H28B H 0.6848 0.4381 0.3149 0.063 Uiso 1 1 calc R . .
H28C H 0.7168 0.3680 0.3171 0.063 Uiso 1 1 calc R . .
C29 C 0.4686(2) 0.3786(2) 0.44037(16) 0.0509(10) Uani 1 1 d . . .
H29A H 0.4350 0.3540 0.4590 0.061 Uiso 1 1 calc R . .
H29B H 0.4524 0.3831 0.4063 0.061 Uiso 1 1 calc R . .
C30 C 0.4749(2) 0.4439(2) 0.46264(15) 0.0496(10) Uani 1 1 d . . .
H30A H 0.5000 0.4409 0.4933 0.074 Uiso 1 1 calc R . .
H30B H 0.4308 0.4611 0.4694 0.074 Uiso 1 1 calc R . .
H30C H 0.4982 0.4723 0.4398 0.074 Uiso 1 1 calc R . .
C31 C 0.6458(2) 0.1368(2) 0.46043(16) 0.0520(11) Uani 1 1 d . . .
H31 H 0.6489 0.0906 0.4509 0.062 Uiso 1 1 calc R . .
C32 C 0.6793(2) 0.1909(2) 0.43623(16) 0.0495(10) Uani 1 1 d . . .
H32 H 0.7099 0.1890 0.4074 0.059 Uiso 1 1 calc R . .
C33 C 0.6601(2) 0.2462(2) 0.46351(15) 0.0447(9) Uani 1 1 d . . .
H33 H 0.6750 0.2911 0.4566 0.054 Uiso 1 1 calc R . .
C34 C 0.6198(2) 0.2277(2) 0.50273(15) 0.0464(9) Uani 1 1 d . . .
H34 H 0.6010 0.2568 0.5283 0.056 Uiso 1 1 calc R . .
C35 C 0.6132(2) 0.1613(2) 0.50138(15) 0.0473(10) Uani 1 1 d . . .
H35 H 0.5868 0.1353 0.5253 0.057 Uiso 1 1 calc R . .
Co1 Co 0.57452(3) 0.20355(3) 0.43517(2) 0.04294(15) Uani 1 1 d . . .
Cu1 Cu 0.41936(2) 0.22554(2) 0.352449(18) 0.04142(13) Uani 1 1 d . . .
Fe1 Fe 0.22275(3) 0.07231(3) 0.33533(2) 0.04252(15) Uani 1 1 d . . .
N1 N 0.34228(17) 0.16549(18) 0.34065(12) 0.0482(8) Uani 1 1 d . . .
N2 N 0.36358(17) 0.30300(17) 0.33963(12) 0.0449(8) Uani 1 1 d . . .
N3 N 0.22928(17) 0.08690(16) 0.22312(13) 0.0475(8) Uani 1 1 d . . .
N4 N 0.14095(16) 0.01467(16) 0.32990(12) 0.0426(7) Uani 1 1 d . . .
N5 N 0.13954(16) -0.04098(17) 0.35723(12) 0.0457(8) Uani 1 1 d . . .
N6 N 0.28175(16) -0.00670(17) 0.33060(12) 0.0450(8) Uani 1 1 d . . .
N7 N 0.26468(16) -0.06076(16) 0.35691(12) 0.0437(7) Uani 1 1 d . . .
N8 N 0.21874(16) 0.06092(16) 0.40936(13) 0.0456(8) Uani 1 1 d . . .
N9 N 0.20805(16) -0.00198(16) 0.42617(11) 0.0423(7) Uani 1 1 d . . .
O1 O 0.41458(14) 0.22260(14) 0.43160(10) 0.0481(7) Uani 1 1 d . . .
O2 O 0.46806(15) 0.22009(14) 0.51840(11) 0.0506(7) Uani 1 1 d . . .
O3 O 0.46306(14) 0.10829(13) 0.46729(10) 0.0462(7) Uani 1 1 d . . .
O4 O 0.48220(14) 0.15134(14) 0.34552(10) 0.0515(7) Uani 1 1 d . . .
O5 O 0.56780(15) 0.07364(14) 0.37878(11) 0.0523(7) Uani 1 1 d . . .
O6 O 0.61019(15) 0.16133(15) 0.32753(11) 0.0550(7) Uani 1 1 d . . .
O7 O 0.49731(13) 0.28333(13) 0.35083(10) 0.0471(7) Uani 1 1 d . . .
O8 O 0.61498(13) 0.32047(13) 0.37280(10) 0.0468(6) Uani 1 1 d . . .
O9 O 0.52471(14) 0.34552(14) 0.43983(10) 0.0501(7) Uani 1 1 d . . .
O1W O 0.2500 0.2500 0.1618(2) 0.0599(14) Uani 0.80 2 d SP . .
H1X H 0.2516 0.2219 0.1384 0.072 Uiso 0.40 1 d PR . .
H1Y H 0.2111 0.2676 0.1624 0.072 Uiso 0.40 1 d PR . .
O2W O 0.0741(4) 0.2144(4) 0.7351(3) 0.046(2) Uani 0.30 1 d P . .
H2X H 0.0836 0.2164 0.7041 0.055 Uiso 0.30 1 d PR . .
H2Y H 0.0589 0.1765 0.7420 0.055 Uiso 0.30 1 d PR . .
O3W O 0.7005(5) 0.9222(5) 0.8772(3) 0.053(2) Uani 0.30 1 d P . .
H3X H 0.6731 0.8912 0.8710 0.064 Uiso 0.30 1 d PR . .
H3Y H 0.7400 0.9110 0.8682 0.064 Uiso 0.30 1 d PR . .
P1 P 0.47246(5) 0.18976(5) 0.46144(4) 0.0435(2) Uani 1 1 d . . .
P2 P 0.55164(5) 0.14538(5) 0.36834(4) 0.0434(2) Uani 1 1 d . . .
P3 P 0.55090(6) 0.28804(6) 0.39307(4) 0.0479(3) Uani 1 1 d . . .

loop_
_atom_site_aniso_label
_atom_site_aniso_U_11
_atom_site_aniso_U_22
_atom_site_aniso_U_33
_atom_site_aniso_U_23
_atom_site_aniso_U_13
_atom_site_aniso_U_12
B1 0.038(2) 0.037(2) 0.054(3) 0.0122(19) -0.0157(19) -0.0049(18)
C1 0.0342(19) 0.045(2) 0.045(2) -0.0058(17) -0.0022(16) 0.0027(17)
C2 0.048(2) 0.038(2) 0.037(2) -0.0031(15) 0.0045(16) -0.0083(18)
C3 0.0352(19) 0.052(2) 0.045(2) 0.0068(18) -0.0052(17) -0.0015(17)
C4 0.047(2) 0.038(2) 0.045(2) 0.0037(15) -0.0127(17) -0.0137(17)
C5 0.043(2) 0.048(2) 0.047(2) -0.0014(17) -0.0155(17) -0.0111(17)
C6 0.052(2) 0.044(2) 0.044(2) -0.0127(17) -0.0085(17) -0.0161(18)
C7 0.049(2) 0.046(2) 0.051(2) 0.0139(18) -0.0067(19) -0.0198(18)
C8 0.042(2) 0.049(2) 0.047(2) 0.0117(18) -0.0082(17) -0.0202(18)
C9 0.053(2) 0.044(2) 0.048(2) -0.0130(17) 0.0114(19) -0.0064(19)
C10 0.045(2) 0.048(2) 0.043(2) -0.0078(17) -0.0058(17) 0.0032(17)
C11 0.045(2) 0.053(2) 0.049(2) -0.0143(18) -0.0046(18) 0.0116(19)
C12 0.046(2) 0.037(2) 0.042(2) -0.0034(15) -0.0142(17) 0.0042(17)
C13 0.063(3) 0.038(2) 0.049(2) 0.0038(17) -0.018(2) 0.0089(19)
C14 0.051(2) 0.044(2) 0.045(2) -0.0147(17) -0.0083(17) -0.0020(18)
C15 0.044(2) 0.039(2) 0.040(2) 0.0024(15) 0.0124(16) -0.0090(16)
C16 0.0367(19) 0.053(2) 0.0388(19) 0.0135(17) -0.0024(16) 0.0099(17)
C17 0.0371(18) 0.039(2) 0.0405(19) 0.0148(16) -0.0012(15) 0.0079(16)
C18 0.049(2) 0.049(2) 0.042(2) 0.0185(17) 0.0008(17) 0.0170(18)
C19 0.041(2) 0.050(2) 0.041(2) -0.0127(16) -0.0203(17) -0.0138(17)
C20 0.062(3) 0.048(2) 0.052(2) -0.0190(19) -0.011(2) -0.026(2)
C21 0.047(2) 0.044(2) 0.049(2) 0.0208(17) -0.0091(18) -0.0138(18)
C22 0.056(2) 0.044(2) 0.049(2) 0.0139(17) -0.0132(19) -0.0130(19)
C23 0.050(2) 0.048(2) 0.055(2) -0.0167(19) -0.0158(19) 0.0146(19)
C24 0.046(2) 0.060(3) 0.047(2) 0.0026(19) -0.0170(18) 0.0106(19)
C25 0.053(2) 0.041(2) 0.074(3) 0.016(2) 0.015(2) 0.0193(19)
C26 0.054(2) 0.042(2) 0.057(2) -0.0081(18) 0.015(2) 0.0068(19)
C27 0.047(2) 0.049(2) 0.049(2) 0.0201(18) -0.0140(18) -0.0144(18)
C28 0.0375(19) 0.047(2) 0.043(2) 0.0159(16) 0.0037(15) 0.0073(17)
C29 0.067(3) 0.038(2) 0.048(2) -0.0175(17) -0.0137(19) 0.010(2)
C30 0.043(2) 0.056(2) 0.050(2) -0.0198(19) -0.0106(18) -0.0117(19)
C31 0.048(2) 0.048(2) 0.059(3) 0.0081(19) -0.029(2) 0.0015(19)
C32 0.050(2) 0.046(2) 0.053(2) -0.0126(18) -0.0136(19) 0.0074(18)
C33 0.045(2) 0.038(2) 0.051(2) -0.0074(17) -0.0158(18) -0.0045(17)
C34 0.041(2) 0.053(2) 0.046(2) 0.0066(17) -0.0198(18) 0.0027(18)
C35 0.045(2) 0.048(2) 0.049(2) 0.0180(17) -0.0247(18) -0.0096(18)
Co1 0.0389(3) 0.0430(3) 0.0469(3) 0.0059(2) -0.0182(2) -0.0074(2)
Cu1 0.0386(3) 0.0420(3) 0.0436(3) -0.00043(19) -0.0017(2) -0.00513(19)
Fe1 0.0356(3) 0.0470(3) 0.0450(3) -0.0024(2) -0.0046(2) -0.0055(2)
N1 0.0456(19) 0.051(2) 0.0479(19) -0.0157(15) -0.0063(15) -0.0010(17)
N2 0.0469(18) 0.047(2) 0.0404(17) -0.0125(14) 0.0020(14) -0.0016(16)
N3 0.055(2) 0.0457(19) 0.0420(19) 0.0045(15) -0.0027(15) -0.0267(16)
N4 0.0382(17) 0.0424(18) 0.0474(18) 0.0016(14) -0.0120(14) -0.0073(13)
N5 0.0456(18) 0.0493(19) 0.0421(17) 0.0142(14) -0.0163(14) -0.0174(15)
N6 0.0420(17) 0.050(2) 0.0428(17) -0.0018(14) -0.0067(14) -0.0056(15)
N7 0.0471(18) 0.0388(17) 0.0454(18) 0.0033(13) -0.0112(14) 0.0016(14)
N8 0.0403(17) 0.0433(19) 0.0533(19) 0.0016(15) -0.0111(15) -0.0061(14)
N9 0.0411(17) 0.0465(19) 0.0392(17) 0.0102(14) -0.0026(13) 0.0053(15)
O1 0.0460(15) 0.0543(17) 0.0440(15) -0.0009(12) -0.0125(12) 0.0075(13)
O2 0.0506(17) 0.0452(16) 0.0561(17) -0.0121(13) -0.0138(14) 0.0037(13)
O3 0.0505(16) 0.0482(15) 0.0398(14) 0.0125(11) -0.0194(12) -0.0173(13)
O4 0.0518(16) 0.0541(17) 0.0485(15) -0.0117(12) -0.0206(13) 0.0100(13)
O5 0.0506(16) 0.0453(16) 0.0610(18) -0.0158(13) -0.0098(13) 0.0135(13)
O6 0.0523(17) 0.0541(18) 0.0586(18) -0.0117(13) 0.0109(14) 0.0189(14)
O7 0.0422(14) 0.0465(16) 0.0526(16) 0.0190(12) -0.0151(12) -0.0121(12)
O8 0.0485(15) 0.0417(15) 0.0502(15) 0.0148(12) -0.0151(12) -0.0192(12)
O9 0.0487(16) 0.0468(16) 0.0548(17) 0.0099(12) -0.0173(13) -0.0085(13)
O1W 0.044(3) 0.073(4) 0.062(3) 0.000 0.000 0.009(3)
O2W 0.040(5) 0.046(5) 0.051(5) 0.024(4) -0.014(4) -0.018(4)
O3W 0.058(6) 0.051(6) 0.051(6) -0.019(4) 0.006(4) -0.002(5)
P1 0.0425(5) 0.0451(6) 0.0429(5) 0.0078(4) -0.0089(4) -0.0002(4)
P2 0.0401(5) 0.0437(5) 0.0463(6) 0.0021(4) -0.0169(4) -0.0036(4)
P3 0.0471(6) 0.0486(6) 0.0481(6) 0.0150(4) -0.0168(5) -0.0150(5)

loop_
_atom_type_symbol
_atom_type_description
_atom_type_scat_dispersion_real
_atom_type_scat_dispersion_imag
_atom_type_scat_source
C C 0.0033 0.0016 'International Tables Vol C Tables 4.2.6.8 and 6.1.1.4'
H H 0.0000 0.0000 'International Tables Vol C Tables 4.2.6.8 and 6.1.1.4'
B B 0.0013 0.0007 'International Tables Vol C Tables 4.2.6.8 and 6.1.1.4'
N N 0.0061 0.0033 'International Tables Vol C Tables 4.2.6.8 and 6.1.1.4'
O O 0.0106 0.0060 'International Tables Vol C Tables 4.2.6.8 and 6.1.1.4'
P P 0.1023 0.0942 'International Tables Vol C Tables 4.2.6.8 and 6.1.1.4'
Fe Fe 0.3463 0.8444 'International Tables Vol C Tables 4.2.6.8 and 6.1.1.4'
Co Co 0.3494 0.9721 'International Tables Vol C Tables 4.2.6.8 and 6.1.1.4'
Cu Cu 0.3201 1.2651 'International Tables Vol C Tables 4.2.6.8 and 6.1.1.4'

loop_
_geom_angle_atom_site_label_1
_geom_angle_atom_site_label_2
_geom_angle_atom_site_label_3
_geom_angle
_geom_angle_site_symmetry_1
_geom_angle_site_symmetry_3
_geom_angle_publ_flag
N5 B1 N9 108.0(3) . . ?
N5 B1 N7 110.2(3) . . ?
N9 B1 N7 107.7(3) . . ?
N5 B1 H11A 110.3 . . ?
N9 B1 H11A 110.3 . . ?
N7 B1 H11A 110.3 . . ?
N1 C1 Fe1 177.9(4) . . ?
N2 C2 Fe1 178.8(3) . 2 ?
N3 C3 Fe1 177.3(4) . . ?
C5 C4 H4A 109.5 . . ?
C5 C4 H4B 109.5 . . ?
H4A C4 H4B 109.5 . . ?
C5 C4 H4C 109.5 . . ?
H4A C4 H4C 109.5 . . ?
H4B C4 H4C 109.5 . . ?
N4 C5 C6 107.9(4) . . ?
N4 C5 C4 123.8(3) . . ?
C6 C5 C4 128.3(3) . . ?
C7 C6 C5 105.1(3) . . ?
C7 C6 H6 127.4 . . ?
C5 C6 H6 127.4 . . ?
N5 C7 C6 109.3(3) . . ?
N5 C7 C8 123.3(3) . . ?
C6 C7 C8 127.3(3) . . ?
C7 C8 H8A 109.5 . . ?
C7 C8 H8B 109.5 . . ?
H8A C8 H8B 109.5 . . ?
C7 C8 H8C 109.5 . . ?
H8A C8 H8C 109.5 . . ?
H8B C8 H8C 109.5 . . ?
C10 C9 H9A 109.5 . . ?
C10 C9 H9B 109.5 . . ?
H9A C9 H9B 109.5 . . ?
C10 C9 H9C 109.5 . . ?
H9A C9 H9C 109.5 . . ?
H9B C9 H9C 109.5 . . ?
N6 C10 C11 107.3(4) . . ?
N6 C10 C9 123.7(4) . . ?
C11 C10 C9 129.0(4) . . ?
C12 C11 C10 107.9(4) . . ?
C12 C11 H11 126.0 . . ?
C10 C11 H11 126.0 . . ?
C11 C12 N7 109.3(4) . . ?
C11 C12 C13 130.1(4) . . ?
N7 C12 C13 120.3(4) . . ?
C12 C13 H13A 109.5 . . ?
C12 C13 H13B 109.5 . . ?
H13A C13 H13B 109.5 . . ?
C12 C13 H13C 109.5 . . ?
H13A C13 H13C 109.5 . . ?
H13B C13 H13C 109.5 . . ?
C15 C14 H14A 109.5 . . ?
C15 C14 H14B 109.5 . . ?
H14A C14 H14B 109.5 . . ?
C15 C14 H14C 109.5 . . ?
H14A C14 H14C 109.5 . . ?
H14B C14 H14C 109.5 . . ?
N8 C15 C16 108.7(4) . . ?
N8 C15 C14 125.7(3) . . ?
C16 C15 C14 125.6(4) . . ?
C17 C16 C15 106.4(3) . . ?
C17 C16 H16 126.8 . . ?
C15 C16 H16 126.8 . . ?
C16 C17 N9 107.2(3) . . ?
C16 C17 C18 129.4(3) . . ?
N9 C17 C18 123.3(3) . . ?
C17 C18 H18A 109.5 . . ?
C17 C18 H18B 109.5 . . ?
H18A C18 H18B 109.5 . . ?
C17 C18 H18C 109.5 . . ?
H18A C18 H18C 109.5 . . ?
H18B C18 H18C 109.5 . . ?
O2 C19 C20 114.7(4) . . ?
O2 C19 H19A 108.6 . . ?
C20 C19 H19A 108.6 . . ?
O2 C19 H19B 108.6 . . ?
C20 C19 H19B 108.6 . . ?
H19A C19 H19B 107.6 . . ?
C19 C20 H20A 109.5 . . ?
C19 C20 H20B 109.5 . . ?
H20A C20 H20B 109.5 . . ?
C19 C20 H20C 109.5 . . ?
H20A C20 H20C 109.5 . . ?
H20B C20 H20C 109.5 . . ?
O3 C21 C22 115.7(4) . . ?
O3 C21 H21A 108.3 . . ?
C22 C21 H21A 108.3 . . ?
O3 C21 H21B 108.3 . . ?
C22 C21 H21B 108.3 . . ?
H21A C21 H21B 107.4 . . ?
C21 C22 H22A 109.5 . . ?
C21 C22 H22B 109.5 . . ?
H22A C22 H22B 109.5 . . ?
C21 C22 H22C 109.5 . . ?
H22A C22 H22C 109.5 . . ?
H22B C22 H22C 109.5 . . ?
O5 C23 C24 121.0(4) . . ?
O5 C23 H23A 107.1 . . ?
C24 C23 H23A 107.1 . . ?
O5 C23 H23B 107.1 . . ?
C24 C23 H23B 107.1 . . ?
H23A C23 H23B 106.8 . . ?
C23 C24 H24A 109.5 . . ?
C23 C24 H24B 109.5 . . ?
H24A C24 H24B 109.5 . . ?
C23 C24 H24C 109.5 . . ?
H24A C24 H24C 109.5 . . ?
H24B C24 H24C 109.5 . . ?
O6 C25 C26 122.0(4) . . ?
O6 C25 H25A 106.8 . . ?
C26 C25 H25A 106.8 . . ?
O6 C25 H25B 106.8 . . ?
C26 C25 H25B 106.8 . . ?
H25A C25 H25B 106.7 . . ?
C25 C26 H26A 109.5 . . ?
C25 C26 H26B 109.5 . . ?
H26A C26 H26B 109.5 . . ?
C25 C26 H26C 109.5 . . ?
H26A C26 H26C 109.5 . . ?
H26B C26 H26C 109.5 . . ?
O8 C27 C28 112.6(3) . . ?
O8 C27 H27A 109.1 . . ?
C28 C27 H27A 109.1 . . ?
O8 C27 H27B 109.1 . . ?
C28 C27 H27B 109.1 . . ?
H27A C27 H27B 107.8 . . ?
C27 C28 H28A 109.5 . . ?
C27 C28 H28B 109.5 . . ?
H28A C28 H28B 109.5 . . ?
C27 C28 H28C 109.5 . . ?
H28A C28 H28C 109.5 . . ?
H28B C28 H28C 109.5 . . ?
O9 C29 C30 113.8(4) . . ?
O9 C29 H29A 108.8 . . ?
C30 C29 H29A 108.8 . . ?
O9 C29 H29B 108.8 . . ?
C30 C29 H29B 108.8 . . ?
H29A C29 H29B 107.7 . . ?
C29 C30 H30A 109.5 . . ?
C29 C30 H30B 109.5 . . ?
H30A C30 H30B 109.5 . . ?
C29 C30 H30C 109.5 . . ?
H30A C30 H30C 109.5 . . ?
H30B C30 H30C 109.5 . . ?
C35 C31 C32 107.2(4) . . ?
C35 C31 Co1 72.4(2) . . ?
C32 C31 Co1 70.3(2) . . ?
C35 C31 H31 126.3 . . ?
C32 C31 H31 126.3 . . ?
Co1 C31 H31 126.3 . . ?
C33 C32 C31 105.2(4) . . ?
C33 C32 Co1 68.7(2) . . ?
C31 C32 Co1 69.2(2) . . ?
C33 C32 H32 127.4 . . ?
C31 C32 H32 127.4 . . ?
Co1 C32 H32 127.4 . . ?
C34 C33 C32 109.4(4) . . ?
C34 C33 Co1 71.6(2) . . ?
C32 C33 Co1 71.8(2) . . ?
C34 C33 H33 125.3 . . ?
C32 C33 H33 125.3 . . ?
Co1 C33 H33 125.3 . . ?
C35 C34 C33 108.2(4) . . ?
C35 C34 Co1 72.5(2) . . ?
C33 C34 Co1 69.7(2) . . ?
C35 C34 H34 125.9 . . ?
C33 C34 H34 125.9 . . ?
Co1 C34 H34 125.9 . . ?
C34 C35 C31 109.9(4) . . ?
C34 C35 Co1 69.5(2) . . ?
C31 C35 Co1 69.6(2) . . ?
C34 C35 H35 125.0 . . ?
C31 C35 H35 125.0 . . ?
Co1 C35 H35 125.0 . . ?
C33 Co1 C34 38.77(16) . . ?
C33 Co1 C31 66.29(16) . . ?
C34 Co1 C31 65.13(17) . . ?
C33 Co1 C32 39.46(15) . . ?
C34 Co1 C32 65.69(16) . . ?
C31 Co1 C32 40.49(17) . . ?
C33 Co1 C35 64.24(16) . . ?
C34 Co1 C35 38.01(15) . . ?
C31 Co1 C35 38.05(17) . . ?
C32 Co1 C35 65.05(17) . . ?
C33 Co1 P3 91.82(12) . . ?
C34 Co1 P3 111.37(12) . . ?
C31 Co1 P3 149.40(13) . . ?
C32 Co1 P3 109.17(13) . . ?
C35 Co1 P3 149.33(12) . . ?
C33 Co1 P1 135.21(12) . . ?
C34 Co1 P1 98.84(12) . . ?
C31 Co1 P1 116.44(13) . . ?
C32 Co1 P1 155.32(13) . . ?
C35 Co1 P1 90.80(12) . . ?
P3 Co1 P1 94.15(5) . . ?
C33 Co1 P2 134.59(12) . . ?
C34 Co1 P2 157.89(12) . . ?
C31 Co1 P2 92.78(13) . . ?
C32 Co1 P2 98.56(11) . . ?
C35 Co1 P2 122.34(12) . . ?
P3 Co1 P2 87.95(5) . . ?
P1 Co1 P2 90.01(4) . . ?
O7 Cu1 N2 87.30(13) . . ?
O7 Cu1 O4 87.94(12) . . ?
N2 Cu1 O4 163.93(13) . . ?
O7 Cu1 N1 169.50(13) . . ?
N2 Cu1 N1 92.20(14) . . ?
O4 Cu1 N1 89.71(13) . . ?
O7 Cu1 O1 94.29(11) . . ?
N2 Cu1 O1 99.91(12) . . ?
O4 Cu1 O1 95.75(11) . . ?
N1 Cu1 O1 96.12(13) . . ?
C2 Fe1 C1 85.12(16) 2 . ?
C2 Fe1 C3 87.60(16) 2 . ?
C1 Fe1 C3 88.51(16) . . ?
C2 Fe1 N8 92.62(15) 2 . ?
C1 Fe1 N8 92.57(15) . . ?
C3 Fe1 N8 178.91(16) . . ?
C2 Fe1 N6 177.13(15) 2 . ?
C1 Fe1 N6 92.87(15) . . ?
C3 Fe1 N6 90.30(15) . . ?
N8 Fe1 N6 89.51(14) . . ?
C2 Fe1 N4 92.39(15) 2 . ?
C1 Fe1 N4 177.38(15) . . ?
C3 Fe1 N4 90.59(15) . . ?
N8 Fe1 N4 88.34(13) . . ?
N6 Fe1 N4 89.60(13) . . ?
C1 N1 Cu1 172.3(3) . . ?
C2 N2 Cu1 172.8(3) . . ?
N5 N4 C5 107.6(3) . . ?
N5 N4 Fe1 118.1(2) . . ?
C5 N4 Fe1 134.2(3) . . ?
C7 N5 N4 110.0(3) . . ?
C7 N5 B1 131.5(3) . . ?
N4 N5 B1 118.4(3) . . ?
N7 N6 C10 106.5(3) . . ?
N7 N6 Fe1 118.8(3) . . ?
C10 N6 Fe1 134.7(3) . . ?
C12 N7 N6 108.8(3) . . ?
C12 N7 B1 134.2(3) . . ?
N6 N7 B1 117.0(3) . . ?
C15 N8 N9 108.9(3) . . ?
C15 N8 Fe1 135.1(3) . . ?
N9 N8 Fe1 116.0(2) . . ?
N8 N9 C17 108.7(3) . . ?
N8 N9 B1 120.1(3) . . ?
C17 N9 B1 131.1(3) . . ?
P1 O1 Cu1 119.53(16) . . ?
C19 O2 P1 125.4(2) . . ?
C21 O3 P1 120.3(3) . . ?
P2 O4 Cu1 126.85(17) . . ?
C23 O5 P2 131.0(3) . . ?
C25 O6 P2 131.7(3) . . ?
P3 O7 Cu1 124.37(15) . . ?
C27 O8 P3 127.2(3) . . ?
C29 O9 P3 126.6(2) . . ?
H1X O1W H1Y 109.5 . . ?
H2X O2W H2Y 109.5 . . ?
H3X O3W H3Y 109.5 . . ?
O1 P1 O2 105.85(16) . . ?
O1 P1 O3 113.25(15) . . ?
O2 P1 O3 106.33(15) . . ?
O1 P1 Co1 117.99(12) . . ?
O2 P1 Co1 107.51(11) . . ?
O3 P1 Co1 105.26(11) . . ?
O4 P2 O5 110.02(17) . . ?
O4 P2 O6 111.31(17) . . ?
O5 P2 O6 99.54(17) . . ?
O4 P2 Co1 118.26(12) . . ?
O5 P2 Co1 109.20(12) . . ?
O6 P2 Co1 106.85(12) . . ?
O8 P3 O7 109.69(15) . . ?
O8 P3 O9 101.68(15) . . ?
O7 P3 O9 110.46(16) . . ?
O8 P3 Co1 111.01(12) . . ?
O7 P3 Co1 119.18(11) . . ?
O9 P3 Co1 103.24(10) . . ?

loop_
_geom_bond_atom_site_label_1
_geom_bond_atom_site_label_2
_geom_bond_distance
_geom_bond_site_symmetry_2
_geom_bond_publ_flag
B1 N5 1.495(5) . ?
B1 N9 1.499(6) . ?
B1 N7 1.565(6) . ?
B1 H11A 0.9800 . ?
C1 N1 1.133(5) . ?
C1 Fe1 1.908(4) . ?
C2 N2 1.165(5) . ?
C2 Fe1 1.906(4) 2 ?
C3 N3 1.072(5) . ?
C3 Fe1 1.942(4) . ?
C4 C5 1.517(5) . ?
C4 H4A 0.9600 . ?
C4 H4B 0.9600 . ?
C4 H4C 0.9600 . ?
C5 N4 1.361(5) . ?
C5 C6 1.416(5) . ?
C6 C7 1.377(6) . ?
C6 H6 0.9300 . ?
C7 N5 1.328(5) . ?
C7 C8 1.548(5) . ?
C8 H8A 0.9600 . ?
C8 H8B 0.9600 . ?
C8 H8C 0.9600 . ?
C9 C10 1.535(6) . ?
C9 H9A 0.9600 . ?
C9 H9B 0.9600 . ?
C9 H9C 0.9600 . ?
C10 N6 1.358(5) . ?
C10 C11 1.382(6) . ?
C11 C12 1.300(6) . ?
C11 H11 0.9300 . ?
C12 N7 1.338(5) . ?
C12 C13 1.538(5) . ?
C13 H13A 0.9600 . ?
C13 H13B 0.9600 . ?
C13 H13C 0.9600 . ?
C14 C15 1.550(5) . ?
C14 H14A 0.9600 . ?
C14 H14B 0.9600 . ?
C14 H14C 0.9600 . ?
C15 N8 1.322(5) . ?
C15 C16 1.436(5) . ?
C16 C17 1.378(6) . ?
C16 H16 0.9300 . ?
C17 N9 1.390(5) . ?
C17 C18 1.536(5) . ?
C18 H18A 0.9600 . ?
C18 H18B 0.9600 . ?
C18 H18C 0.9600 . ?
C19 O2 1.344(5) . ?
C19 C20 1.483(6) . ?
C19 H19A 0.9700 . ?
C19 H19B 0.9700 . ?
C20 H20A 0.9600 . ?
C20 H20B 0.9600 . ?
C20 H20C 0.9600 . ?
C21 O3 1.287(4) . ?
C21 C22 1.474(5) . ?
C21 H21A 0.9700 . ?
C21 H21B 0.9700 . ?
C22 H22A 0.9600 . ?
C22 H22B 0.9600 . ?
C22 H22C 0.9600 . ?
C23 O5 1.288(5) . ?
C23 C24 1.452(6) . ?
C23 H23A 0.9700 . ?
C23 H23B 0.9700 . ?
C24 H24A 0.9600 . ?
C24 H24B 0.9600 . ?
C24 H24C 0.9600 . ?
C25 O6 1.323(5) . ?
C25 C26 1.447(6) . ?
C25 H25A 0.9700 . ?
C25 H25B 0.9700 . ?
C26 H26A 0.9600 . ?
C26 H26B 0.9600 . ?
C26 H26C 0.9600 . ?
C27 O8 1.383(4) . ?
C27 C28 1.470(5) . ?
C27 H27A 0.9700 . ?
C27 H27B 0.9700 . ?
C28 H28A 0.9600 . ?
C28 H28B 0.9600 . ?
C28 H28C 0.9600 . ?
C29 O9 1.300(5) . ?
C29 C30 1.466(5) . ?
C29 H29A 0.9700 . ?
C29 H29B 0.9700 . ?
C30 H30A 0.9600 . ?
C30 H30B 0.9600 . ?
C30 H30C 0.9600 . ?
C31 C35 1.365(6) . ?
C31 C32 1.441(6) . ?
C31 Co1 2.075(4) . ?
C31 H31 0.9800 . ?
C32 C33 1.398(6) . ?
C32 Co1 2.090(4) . ?
C32 H32 0.9800 . ?
C33 C34 1.369(6) . ?
C33 Co1 2.050(4) . ?
C33 H33 0.9800 . ?
C34 C35 1.363(6) . ?
C34 Co1 2.074(4) . ?
C34 H34 0.9800 . ?
C35 Co1 2.111(3) . ?
C35 H35 0.9800 . ?
Co1 P3 2.1125(12) . ?
Co1 P1 2.1572(12) . ?
Co1 P2 2.1914(12) . ?
Cu1 O7 1.944(3) . ?
Cu1 N2 1.960(4) . ?
Cu1 O4 1.970(3) . ?
Cu1 N1 1.983(3) . ?
Cu1 O1 2.116(3) . ?
Fe1 C2 1.906(4) 2 ?
Fe1 N8 1.992(3) . ?
Fe1 N6 1.997(4) . ?
Fe1 N4 2.008(3) . ?
N4 N5 1.351(4) . ?
N6 N7 1.352(4) . ?
N8 N9 1.378(5) . ?
O1 P1 1.549(3) . ?
O2 P1 1.645(3) . ?
O3 P1 1.682(3) . ?
O4 P2 1.508(3) . ?
O5 P2 1.526(3) . ?
O6 P2 1.624(3) . ?
O7 P3 1.551(3) . ?
O8 P3 1.530(3) . ?
O9 P3 1.791(3) . ?
O1W H1X 0.8501 . ?
O1W H1Y 0.8499 . ?
O2W H2X 0.8501 . ?
O2W H2Y 0.8500 . ?
O3W H3X 0.8500 . ?
O3W H3Y 0.8500 . ?

loop_
_geom_torsion_atom_site_label_1
_geom_torsion_atom_site_label_2
_geom_torsion_atom_site_label_3
_geom_torsion_atom_site_label_4
_geom_torsion
_geom_torsion_site_symmetry_1
_geom_torsion_site_symmetry_2
_geom_torsion_site_symmetry_3
_geom_torsion_site_symmetry_4
_geom_torsion_publ_flag
N4 C5 C6 C7 2.6(5) . . . . ?
C4 C5 C6 C7 -177.6(4) . . . . ?
C5 C6 C7 N5 -1.8(5) . . . . ?
C5 C6 C7 C8 175.3(4) . . . . ?
N6 C10 C11 C12 3.0(5) . . . . ?
C9 C10 C11 C12 -178.9(4) . . . . ?
C10 C11 C12 N7 -4.6(5) . . . . ?
C10 C11 C12 C13 -178.6(4) . . . . ?
N8 C15 C16 C17 -2.0(4) . . . . ?
C14 C15 C16 C17 177.3(4) . . . . ?
C15 C16 C17 N9 2.8(4) . . . . ?
C15 C16 C17 C18 -179.8(4) . . . . ?
C35 C31 C32 C33 -3.8(4) . . . . ?
Co1 C31 C32 C33 59.6(3) . . . . ?
C35 C31 C32 Co1 -63.5(3) . . . . ?
C31 C32 C33 C34 2.1(4) . . . . ?
Co1 C32 C33 C34 62.1(3) . . . . ?
C31 C32 C33 Co1 -59.9(3) . . . . ?
C32 C33 C34 C35 0.4(4) . . . . ?
Co1 C33 C34 C35 62.6(3) . . . . ?
C32 C33 C34 Co1 -62.2(3) . . . . ?
C33 C34 C35 C31 -3.0(4) . . . . ?
Co1 C34 C35 C31 57.9(3) . . . . ?
C33 C34 C35 Co1 -60.8(3) . . . . ?
C32 C31 C35 C34 4.2(4) . . . . ?
Co1 C31 C35 C34 -57.9(3) . . . . ?
C32 C31 C35 Co1 62.1(3) . . . . ?
C32 C33 Co1 C34 118.6(4) . . . . ?
C34 C33 Co1 C31 -79.2(3) . . . . ?
C32 C33 Co1 C31 39.3(3) . . . . ?
C34 C33 Co1 C32 -118.6(4) . . . . ?
C34 C33 Co1 C35 -37.2(3) . . . . ?
C32 C33 Co1 C35 81.3(3) . . . . ?
C34 C33 Co1 P3 122.9(2) . . . . ?
C32 C33 Co1 P3 -118.6(2) . . . . ?
C34 C33 Co1 P1 25.1(3) . . . . ?
C32 C33 Co1 P1 143.7(2) . . . . ?
C34 C33 Co1 P2 -148.2(2) . . . . ?
C32 C33 Co1 P2 -29.7(3) . . . . ?
C35 C34 Co1 C33 -117.8(4) . . . . ?
C35 C34 Co1 C31 -35.3(3) . . . . ?
C33 C34 Co1 C31 82.5(3) . . . . ?
C35 C34 Co1 C32 -80.0(3) . . . . ?
C33 C34 Co1 C32 37.8(3) . . . . ?
C33 C34 Co1 C35 117.8(4) . . . . ?
C35 C34 Co1 P3 177.9(2) . . . . ?
C33 C34 Co1 P3 -64.4(3) . . . . ?
C35 C34 Co1 P1 79.8(3) . . . . ?
C33 C34 Co1 P1 -162.4(2) . . . . ?
C35 C34 Co1 P2 -32.7(5) . . . . ?
C33 C34 Co1 P2 85.1(4) . . . . ?
C35 C31 Co1 C33 77.9(3) . . . . ?
C32 C31 Co1 C33 -38.3(2) . . . . ?
C35 C31 Co1 C34 35.2(2) . . . . ?
C32 C31 Co1 C34 -81.0(3) . . . . ?
C35 C31 Co1 C32 116.3(3) . . . . ?
C32 C31 Co1 C35 -116.3(3) . . . . ?
C35 C31 Co1 P3 125.5(3) . . . . ?
C32 C31 Co1 P3 9.3(4) . . . . ?
C35 C31 Co1 P1 -52.4(3) . . . . ?
C32 C31 Co1 P1 -168.68(19) . . . . ?
C35 C31 Co1 P2 -143.8(2) . . . . ?
C32 C31 Co1 P2 99.9(2) . . . . ?
C31 C32 Co1 C33 116.6(4) . . . . ?
C33 C32 Co1 C34 -37.1(2) . . . . ?
C31 C32 Co1 C34 79.5(3) . . . . ?
C33 C32 Co1 C31 -116.6(4) . . . . ?
C33 C32 Co1 C35 -79.1(3) . . . . ?
C31 C32 Co1 C35 37.6(2) . . . . ?
C33 C32 Co1 P3 68.3(3) . . . . ?
C31 C32 Co1 P3 -175.0(2) . . . . ?
C33 C32 Co1 P1 -91.7(4) . . . . ?
C31 C32 Co1 P1 24.9(4) . . . . ?
C33 C32 Co1 P2 159.1(2) . . . . ?
C31 C32 Co1 P2 -84.2(2) . . . . ?
C34 C35 Co1 C33 38.0(3) . . . . ?
C31 C35 Co1 C33 -83.8(3) . . . . ?
C31 C35 Co1 C34 -121.8(4) . . . . ?
C34 C35 Co1 C31 121.8(4) . . . . ?
C34 C35 Co1 C32 81.8(3) . . . . ?
C31 C35 Co1 C32 -40.0(2) . . . . ?
C34 C35 Co1 P3 -3.9(4) . . . . ?
C31 C35 Co1 P3 -125.7(3) . . . . ?
C34 C35 Co1 P1 -103.4(3) . . . . ?
C31 C35 Co1 P1 134.8(2) . . . . ?
C34 C35 Co1 P2 166.1(2) . . . . ?
C31 C35 Co1 P2 44.3(3) . . . . ?
N1 C1 Fe1 C2 -71(10) . . . 2 ?
N1 C1 Fe1 C3 17(10) . . . . ?
N1 C1 Fe1 N8 -163(10) . . . . ?
N1 C1 Fe1 N6 107(10) . . . . ?
N1 C1 Fe1 N4 -53(12) . . . . ?
N3 C3 Fe1 C2 139(8) . . . 2 ?
N3 C3 Fe1 C1 54(8) . . . . ?
N3 C3 Fe1 N8 -119(10) . . . . ?
N3 C3 Fe1 N6 -39(8) . . . . ?
N3 C3 Fe1 N4 -128(8) . . . . ?
Fe1 C1 N1 Cu1 163(8) . . . . ?
O7 Cu1 N1 C1 169(2) . . . . ?
N2 Cu1 N1 C1 -104(3) . . . . ?
O4 Cu1 N1 C1 92(3) . . . . ?
O1 Cu1 N1 C1 -4(3) . . . . ?
Fe1 C2 N2 Cu1 5(19) 2 . . . ?
O7 Cu1 N2 C2 -84(3) . . . . ?
O4 Cu1 N2 C2 -157(2) . . . . ?
N1 Cu1 N2 C2 107(3) . . . . ?
O1 Cu1 N2 C2 10(3) . . . . ?
C6 C5 N4 N5 -2.4(5) . . . . ?
C4 C5 N4 N5 177.7(4) . . . . ?
C6 C5 N4 Fe1 -178.4(3) . . . . ?
C4 C5 N4 Fe1 1.8(7) . . . . ?
C2 Fe1 N4 N5 -137.7(3) 2 . . . ?
C1 Fe1 N4 N5 -155(3) . . . . ?
C3 Fe1 N4 N5 134.6(3) . . . . ?
N8 Fe1 N4 N5 -45.2(3) . . . . ?
N6 Fe1 N4 N5 44.3(3) . . . . ?
C2 Fe1 N4 C5 37.8(4) 2 . . . ?
C1 Fe1 N4 C5 20(4) . . . . ?
C3 Fe1 N4 C5 -49.8(4) . . . . ?
N8 Fe1 N4 C5 130.4(4) . . . . ?
N6 Fe1 N4 C5 -140.1(4) . . . . ?
C6 C7 N5 N4 0.3(5) . . . . ?
C8 C7 N5 N4 -176.8(4) . . . . ?
C6 C7 N5 B1 178.7(4) . . . . ?
C8 C7 N5 B1 1.6(8) . . . . ?
C5 N4 N5 C7 1.3(5) . . . . ?
Fe1 N4 N5 C7 178.0(3) . . . . ?
C5 N4 N5 B1 -177.3(4) . . . . ?
Fe1 N4 N5 B1 -0.6(5) . . . . ?
N9 B1 N5 C7 -118.8(5) . . . . ?
N7 B1 N5 C7 123.8(5) . . . . ?
N9 B1 N5 N4 59.5(5) . . . . ?
N7 B1 N5 N4 -57.9(5) . . . . ?
C11 C10 N6 N7 -0.3(4) . . . . ?
C9 C10 N6 N7 -178.5(3) . . . . ?
C11 C10 N6 Fe1 177.4(3) . . . . ?
C9 C10 N6 Fe1 -0.8(6) . . . . ?
C2 Fe1 N6 N7 -177(30) 2 . . . ?
C1 Fe1 N6 N7 137.8(3) . . . . ?
C3 Fe1 N6 N7 -133.7(3) . . . . ?
N8 Fe1 N6 N7 45.3(3) . . . . ?
N4 Fe1 N6 N7 -43.1(3) . . . . ?
C2 Fe1 N6 C10 6(3) 2 . . . ?
C1 Fe1 N6 C10 -39.7(4) . . . . ?
C3 Fe1 N6 C10 48.8(4) . . . . ?
N8 Fe1 N6 C10 -132.3(4) . . . . ?
N4 Fe1 N6 C10 139.4(4) . . . . ?
C11 C12 N7 N6 4.5(4) . . . . ?
C13 C12 N7 N6 179.2(3) . . . . ?
C11 C12 N7 B1 -176.2(4) . . . . ?
C13 C12 N7 B1 -1.5(6) . . . . ?
C10 N6 N7 C12 -2.5(4) . . . . ?
Fe1 N6 N7 C12 179.4(2) . . . . ?
C10 N6 N7 B1 178.1(3) . . . . ?
Fe1 N6 N7 B1 -0.1(4) . . . . ?
N5 B1 N7 C12 -120.7(4) . . . . ?
N9 B1 N7 C12 121.8(4) . . . . ?
N5 B1 N7 N6 58.6(4) . . . . ?
N9 B1 N7 N6 -58.9(4) . . . . ?
C16 C15 N8 N9 0.3(4) . . . . ?
C14 C15 N8 N9 -179.0(3) . . . . ?
C16 C15 N8 Fe1 -179.4(3) . . . . ?
C14 C15 N8 Fe1 1.3(6) . . . . ?
C2 Fe1 N8 C15 -43.0(4) 2 . . . ?
C1 Fe1 N8 C15 42.2(4) . . . . ?
C3 Fe1 N8 C15 -145(9) . . . . ?
N6 Fe1 N8 C15 135.1(4) . . . . ?
N4 Fe1 N8 C15 -135.3(4) . . . . ?
C2 Fe1 N8 N9 137.3(3) 2 . . . ?
C1 Fe1 N8 N9 -137.4(3) . . . . ?
C3 Fe1 N8 N9 36(9) . . . . ?
N6 Fe1 N8 N9 -44.6(3) . . . . ?
N4 Fe1 N8 N9 45.0(3) . . . . ?
C15 N8 N9 C17 1.5(4) . . . . ?
Fe1 N8 N9 C17 -178.7(2) . . . . ?
C15 N8 N9 B1 179.3(3) . . . . ?
Fe1 N8 N9 B1 -1.0(4) . . . . ?
C16 C17 N9 N8 -2.7(4) . . . . ?
C18 C17 N9 N8 179.7(3) . . . . ?
C16 C17 N9 B1 179.8(4) . . . . ?
C18 C17 N9 B1 2.3(6) . . . . ?
N5 B1 N9 N8 -59.1(4) . . . . ?
N7 B1 N9 N8 59.9(4) . . . . ?
N5 B1 N9 C17 118.1(4) . . . . ?
N7 B1 N9 C17 -122.9(4) . . . . ?
O7 Cu1 O1 P1 -66.2(2) . . . . ?
N2 Cu1 O1 P1 -154.23(19) . . . . ?
O4 Cu1 O1 P1 22.1(2) . . . . ?
N1 Cu1 O1 P1 112.4(2) . . . . ?
C20 C19 O2 P1 128.8(3) . . . . ?
C22 C21 O3 P1 -176.1(3) . . . . ?
O7 Cu1 O4 P2 36.4(2) . . . . ?
N2 Cu1 O4 P2 109.2(4) . . . . ?
N1 Cu1 O4 P2 -153.9(2) . . . . ?
O1 Cu1 O4 P2 -57.7(2) . . . . ?
C24 C23 O5 P2 -170.8(3) . . . . ?
C26 C25 O6 P2 -166.9(3) . . . . ?
N2 Cu1 O7 P3 126.4(2) . . . . ?
O4 Cu1 O7 P3 -69.0(2) . . . . ?
N1 Cu1 O7 P3 -146.2(6) . . . . ?
O1 Cu1 O7 P3 26.6(2) . . . . ?
C28 C27 O8 P3 168.5(3) . . . . ?
C30 C29 O9 P3 -146.7(3) . . . . ?
Cu1 O1 P1 O2 158.83(17) . . . . ?
Cu1 O1 P1 O3 -85.1(2) . . . . ?
Cu1 O1 P1 Co1 38.5(2) . . . . ?
C19 O2 P1 O1 38.5(4) . . . . ?
C19 O2 P1 O3 -82.3(3) . . . . ?
C19 O2 P1 Co1 165.4(3) . . . . ?
C21 O3 P1 O1 -14.6(4) . . . . ?
C21 O3 P1 O2 101.2(3) . . . . ?
C21 O3 P1 Co1 -144.9(3) . . . . ?
C33 Co1 P1 O1 117.2(2) . . . . ?
C34 Co1 P1 O1 132.76(17) . . . . ?
C31 Co1 P1 O1 -160.69(19) . . . . ?
C32 Co1 P1 O1 -178.5(3) . . . . ?
C35 Co1 P1 O1 170.07(18) . . . . ?
P3 Co1 P1 O1 20.36(14) . . . . ?
P2 Co1 P1 O1 -67.58(14) . . . . ?
C33 Co1 P1 O2 -2.3(2) . . . . ?
C34 Co1 P1 O2 13.29(16) . . . . ?
C31 Co1 P1 O2 79.83(18) . . . . ?
C32 Co1 P1 O2 62.1(3) . . . . ?
C35 Co1 P1 O2 50.60(16) . . . . ?
P3 Co1 P1 O2 -99.11(12) . . . . ?
P2 Co1 P1 O2 172.95(12) . . . . ?
C33 Co1 P1 O3 -115.37(19) . . . . ?
C34 Co1 P1 O3 -99.77(15) . . . . ?
C31 Co1 P1 O3 -33.22(18) . . . . ?
C32 Co1 P1 O3 -51.0(3) . . . . ?
C35 Co1 P1 O3 -62.46(15) . . . . ?
P3 Co1 P1 O3 147.83(10) . . . . ?
P2 Co1 P1 O3 59.89(10) . . . . ?
Cu1 O4 P2 O5 149.7(2) . . . . ?
Cu1 O4 P2 O6 -100.9(2) . . . . ?
Cu1 O4 P2 Co1 23.3(3) . . . . ?
C23 O5 P2 O4 37.6(5) . . . . ?
C23 O5 P2 O6 -79.4(4) . . . . ?
C23 O5 P2 Co1 168.9(4) . . . . ?
C25 O6 P2 O4 -15.4(4) . . . . ?
C25 O6 P2 O5 100.6(4) . . . . ?
C25 O6 P2 Co1 -145.9(3) . . . . ?
C33 Co1 P2 O4 -148.6(2) . . . . ?
C34 Co1 P2 O4 150.2(3) . . . . ?
C31 Co1 P2 O4 152.6(2) . . . . ?
C32 Co1 P2 O4 -167.14(19) . . . . ?
C35 Co1 P2 O4 127.0(2) . . . . ?
P3 Co1 P2 O4 -58.06(15) . . . . ?
P1 Co1 P2 O4 36.09(15) . . . . ?
C33 Co1 P2 O5 84.6(2) . . . . ?
C34 Co1 P2 O5 23.4(4) . . . . ?
C31 Co1 P2 O5 25.78(18) . . . . ?
C32 Co1 P2 O5 66.08(19) . . . . ?
C35 Co1 P2 O5 0.3(2) . . . . ?
P3 Co1 P2 O5 175.16(14) . . . . ?
P1 Co1 P2 O5 -90.69(14) . . . . ?
C33 Co1 P2 O6 -22.2(2) . . . . ?
C34 Co1 P2 O6 -83.3(3) . . . . ?
C31 Co1 P2 O6 -81.00(17) . . . . ?
C32 Co1 P2 O6 -40.70(17) . . . . ?
C35 Co1 P2 O6 -106.53(18) . . . . ?
P3 Co1 P2 O6 68.37(12) . . . . ?
P1 Co1 P2 O6 162.53(12) . . . . ?
C27 O8 P3 O7 33.8(4) . . . . ?
C27 O8 P3 O9 -83.1(4) . . . . ?
C27 O8 P3 Co1 167.6(3) . . . . ?
Cu1 O7 P3 O8 161.99(19) . . . . ?
Cu1 O7 P3 O9 -86.7(2) . . . . ?
Cu1 O7 P3 Co1 32.5(3) . . . . ?
C29 O9 P3 O8 117.8(4) . . . . ?
C29 O9 P3 O7 1.4(4) . . . . ?
C29 O9 P3 Co1 -127.1(3) . . . . ?
C33 Co1 P3 O8 36.47(17) . . . . ?
C34 Co1 P3 O8 70.87(18) . . . . ?
C31 Co1 P3 O8 -6.1(3) . . . . ?
C32 Co1 P3 O8 0.26(18) . . . . ?
C35 Co1 P3 O8 73.4(3) . . . . ?
P1 Co1 P3 O8 172.05(13) . . . . ?
P2 Co1 P3 O8 -98.09(13) . . . . ?
C33 Co1 P3 O7 165.37(19) . . . . ?
C34 Co1 P3 O7 -160.24(19) . . . . ?
C31 Co1 P3 O7 122.8(3) . . . . ?
C32 Co1 P3 O7 129.15(19) . . . . ?
C35 Co1 P3 O7 -157.7(3) . . . . ?
P1 Co1 P3 O7 -59.06(15) . . . . ?
P2 Co1 P3 O7 30.80(15) . . . . ?
C33 Co1 P3 O9 -71.77(15) . . . . ?
C34 Co1 P3 O9 -37.38(16) . . . . ?
C31 Co1 P3 O9 -114.3(3) . . . . ?
C32 Co1 P3 O9 -107.99(15) . . . . ?
C35 Co1 P3 O9 -34.8(3) . . . . ?
P1 Co1 P3 O9 63.80(10) . . . . ?
P2 Co1 P3 O9 153.66(10) . . . . ?
